data_4075494
loop_
_publ_author_name
'Yang, Cheng-Hsien'
'Su, Wei-Lin'
'Fang, Kai-Hung'
'Wang, Shao-Pin'
'Sun, I-Wen'

_publ_section_title
;
 Studies of the 5&#x2018;-Substituted Phenylisoquinoline-Based Iridium
 Complexes Using Density Functional Theory
;
_journal_issue 19
_journal_name_full Organometallics
_journal_page_first 4514
_journal_paper_doi 10.1021/om060323p
_journal_volume 25
_journal_year 2006
_chemical_formula_moiety 'C35 H25 F2 Ir1 N2 O2'
_chemical_formula_sum 'C35 H25 F2 Ir N2 O2'
_chemical_formula_weight 735.77
_chemical_name_systematic
;
 ?
;
_space_group_IT_number 14
_symmetry_cell_setting monoclinic
_symmetry_space_group_name_Hall '-P 2ybc'
_symmetry_space_group_name_H-M 'P 1 21/c 1'
_atom_sites_solution_hydrogens geom
_atom_sites_solution_primary direct
_atom_sites_solution_secondary difmap
_audit_creation_method SHELXL-97
_cell_angle_alpha 90.00
_cell_angle_beta 105.504(2)
_cell_angle_gamma 90.00
_cell_formula_units_Z 4
_cell_length_a 10.7643(4)
_cell_length_b 18.1469(8)
_cell_length_c 14.5661(7)
_cell_measurement_reflns_used 42741
_cell_measurement_temperature 200(2)
_cell_measurement_theta_max 25.028
_cell_measurement_theta_min 2.037
_cell_volume 2741.8(2)
_computing_cell_refinement 'HKL Scalepack (Otwinowski & Minor 1997)'
_computing_data_collection 'Collect (Nonius BV, 1997-2000)'
_computing_data_reduction 'HKL Denzo and Scalepack (Otwinowski & Minor 19'
_computing_molecular_graphics 'Ortep-3 for Windows (Farrugia, 1997)'
_computing_publication_material 'WinGX publication routines (Farrugia, 1999)'
_computing_structure_refinement 'SHELXL-97 (Sheldrick, 1997)'
_computing_structure_solution 'SHELXS-86 (Sheldrick, 1986)'
_diffrn_ambient_temperature 200(2)
_diffrn_detector_area_resol_mean 9
_diffrn_measured_fraction_theta_full 0.991
_diffrn_measured_fraction_theta_max 0.991
_diffrn_measurement_device_type KappaCCD
_diffrn_measurement_method 'CCD rotation images, thick slices'
_diffrn_radiation_monochromator graphite
_diffrn_radiation_source 'fine-focus sealed tube'
_diffrn_radiation_type MoK\a
_diffrn_radiation_wavelength 0.71073
_diffrn_reflns_av_R_equivalents 0.1323
_diffrn_reflns_av_sigmaI/netI 0.1245
_diffrn_reflns_limit_h_max 10
_diffrn_reflns_limit_h_min -12
_diffrn_reflns_limit_k_max 21
_diffrn_reflns_limit_k_min -21
_diffrn_reflns_limit_l_max 17
_diffrn_reflns_limit_l_min -15
_diffrn_reflns_number 21038
_diffrn_reflns_theta_full 25.11
_diffrn_reflns_theta_max 25.11
_diffrn_reflns_theta_min 2.24
_exptl_absorpt_coefficient_mu 4.920
_exptl_absorpt_correction_T_max 0.8634
_exptl_absorpt_correction_T_min 0.7204
_exptl_absorpt_correction_type multi-scan
_exptl_absorpt_process_details
;
 ?
;
_exptl_crystal_colour orange
_exptl_crystal_density_diffrn 1.782
_exptl_crystal_density_method 'not measured'
_exptl_crystal_description prism
_exptl_crystal_F_000 1440
_exptl_crystal_size_max 0.08
_exptl_crystal_size_mid 0.06
_exptl_crystal_size_min 0.02
_refine_diff_density_max 3.938
_refine_diff_density_min -1.485
_refine_diff_density_rms 0.340
_refine_ls_extinction_method none
_refine_ls_goodness_of_fit_ref 1.120
_refine_ls_hydrogen_treatment fixed
_refine_ls_matrix_type full
_refine_ls_number_parameters 374
_refine_ls_number_reflns 4844
_refine_ls_number_restraints 0
_refine_ls_restrained_S_all 1.120
_refine_ls_R_factor_all 0.1450
_refine_ls_R_factor_gt 0.0812
_refine_ls_shift/su_max 0.001
_refine_ls_shift/su_mean 0.000
_refine_ls_structure_factor_coef Fsqd
_refine_ls_weighting_details 'calc w=1/[\s^2^(Fo^2^)+(0.0837P)^2^+30.6744P] where P=(Fo^2^+2Fc^2^)/3'
_refine_ls_weighting_scheme calc
_refine_ls_wR_factor_gt 0.1727
_refine_ls_wR_factor_ref 0.2089
_reflns_number_gt 3018
_reflns_number_total 4844
_reflns_threshold_expression >2sigma(I)
_cod_data_source_file om060323psi20060411_022049.cif
_cod_data_source_block 4699
_cod_original_sg_symbol_H-M 'P 21/c'
_cod_database_code 4075494

loop_
_symmetry_equiv_pos_as_xyz
'x, y, z'
'-x, y+1/2, -z+1/2'
'-x, -y, -z'
'x, -y-1/2, z-1/2'

loop_
_atom_site_label
_atom_site_type_symbol
_atom_site_fract_x
_atom_site_fract_y
_atom_site_fract_z
_atom_site_U_iso_or_equiv
_atom_site_adp_type
_atom_site_occupancy
_atom_site_symmetry_multiplicity
_atom_site_calc_flag
_atom_site_refinement_flags
Ir1 Ir 0.46557(6) 0.21824(4) 0.11679(4) 0.0335(3) Uani 1 1 d .
F1 F 0.4417(14) 0.1098(8) -0.0719(9) 0.086(4) Uani 1 1 d .
F2 F 0.4819(12) 0.0947(7) 0.2917(9) 0.076(4) Uani 1 1 d .
O1 O 0.5760(11) 0.3019(6) 0.0722(8) 0.038(3) Uiso 1 1 d .
O2 O 0.3624(11) 0.3047(7) 0.1683(8) 0.041(3) Uani 1 1 d .
N1 N 0.6145(13) 0.2131(8) 0.2388(9) 0.036(3) Uani 1 1 d .
N2 N 0.3155(13) 0.2209(8) -0.0038(8) 0.033(3) Uani 1 1 d .
C1 C 0.6145(17) 0.2571(10) 0.3142(12) 0.041(4) Uani 1 1 d .
H1 H 0.5456 0.2917 0.3089 0.049 Uiso 1 1 d R
C2 C 0.7118(16) 0.2538(10) 0.3959(12) 0.037(4) Uani 1 1 d .
H2 H 0.7117 0.2864 0.4478 0.044 Uiso 1 1 d R
C3 C 0.809(2) 0.2058(12) 0.4034(13) 0.055(5) Uani 1 1 d .
C4 C 0.913(2) 0.2011(15) 0.4876(15) 0.070(7) Uani 1 1 d .
H4 H 0.9155 0.2362 0.5374 0.085 Uiso 1 1 d R
C5 C 1.007(3) 0.1466(18) 0.4955(17) 0.090(9) Uani 1 1 d .
H5 H 1.0812 0.1459 0.5495 0.108 Uiso 1 1 d R
C6 C 0.997(2) 0.0947(16) 0.4256(17) 0.080(8) Uani 1 1 d .
H6 H 1.0571 0.0547 0.4353 0.096 Uiso 1 1 d R
C7 C 0.902(2) 0.0978(13) 0.3447(16) 0.065(6) Uani 1 1 d .
H7 H 0.8970 0.0602 0.2977 0.078 Uiso 1 1 d R
C8 C 0.8064(15) 0.1551(12) 0.3248(13) 0.046(5) Uani 1 1 d .
C9 C 0.7089(16) 0.1652(10) 0.2387(12) 0.036(4) Uani 1 1 d .
C10 C 0.6945(15) 0.1263(9) 0.1476(11) 0.030(4) Uani 1 1 d .
C11 C 0.7819(19) 0.0833(13) 0.1195(15) 0.061(6) Uani 1 1 d .
H11 H 0.8679 0.0790 0.1602 0.074 Uiso 1 1 d R
C12 C 0.756(2) 0.0465(12) 0.0354(16) 0.061(6) Uani 1 1 d .
H12 H 0.8200 0.0146 0.0214 0.073 Uiso 1 1 d R
C13 C 0.640(2) 0.0542(11) -0.0285(15) 0.058(6) Uani 1 1 d .
H13 H 0.6235 0.0274 -0.0874 0.070 Uiso 1 1 d R
C14 C 0.5521(18) 0.0999(11) -0.0048(13) 0.045(5) Uani 1 1 d .
C15 C 0.5726(19) 0.1405(10) 0.0785(13) 0.043(5) Uani 1 1 d .
C16 C 0.3260(19) 0.2613(11) -0.0795(12) 0.045(5) Uani 1 1 d .
H16 H 0.4057 0.2858 -0.0773 0.054 Uiso 1 1 d R
C17 C 0.2287(18) 0.2701(12) -0.1580(14) 0.054(5) Uani 1 1 d .
H17 H 0.2366 0.3056 -0.2050 0.065 Uiso 1 1 d R
C18 C 0.1148(17) 0.2250(11) -0.1685(11) 0.041(4) Uani 1 1 d .
C19 C 0.009(2) 0.2231(12) -0.2512(13) 0.056(5) Uani 1 1 d .
H19 H 0.0099 0.2543 -0.3043 0.067 Uiso 1 1 d R
C20 C -0.094(2) 0.1820(11) -0.2608(14) 0.050(5) Uani 1 1 d .
H20 H -0.1653 0.1877 -0.3163 0.061 Uiso 1 1 d R
C21 C -0.098(2) 0.1334(11) -0.1916(15) 0.053(5) Uani 1 1 d .
H21 H -0.1698 0.1006 -0.1989 0.063 Uiso 1 1 d R
C22 C -0.0006(19) 0.1273(11) -0.1120(16) 0.056(6) Uani 1 1 d .
H22 H -0.0052 0.0912 -0.0649 0.067 Uiso 1 1 d R
C23 C 0.1086(17) 0.1761(11) -0.0925(12) 0.045(5) Uani 1 1 d .
C24 C 0.2112(19) 0.1801(10) -0.0064(13) 0.042(5) Uani 1 1 d .
C25 C 0.2183(18) 0.1396(10) 0.0828(12) 0.041(4) Uani 1 1 d .
C26 C 0.1211(17) 0.1011(11) 0.1081(12) 0.044(5) Uani 1 1 d .
H26 H 0.0351 0.1035 0.0671 0.052 Uiso 1 1 d R
C27 C 0.151(2) 0.0590(11) 0.1882(15) 0.053(5) Uani 1 1 d .
H27 H 0.0853 0.0312 0.2062 0.063 Uiso 1 1 d R
C28 C 0.274(2) 0.0540(12) 0.2511(14) 0.054(5) Uani 1 1 d .
H28 H 0.2916 0.0234 0.3068 0.065 Uiso 1 1 d R
C29 C 0.367(2) 0.0965(11) 0.2272(13) 0.050(5) Uani 1 1 d .
C30 C 0.3491(17) 0.1440(9) 0.1502(11) 0.036(4) Uani 1 1 d .
C31 C 0.5626(16) 0.3722(10) 0.0802(13) 0.037(4) Uani 1 1 d .
C32 C 0.644(2) 0.4165(11) 0.0349(15) 0.055(5) Uani 1 1 d .
H32A H 0.6299 0.4680 0.0438 0.066 Uiso 1 1 d R
H32B H 0.6226 0.4056 -0.0320 0.066 Uiso 1 1 d R
H32C H 0.7333 0.4050 0.0631 0.066 Uiso 1 1 d R
C33 C 0.4758(18) 0.4071(10) 0.1200(13) 0.046(5) Uani 1 1 d .
H33 H 0.4732 0.4599 0.1232 0.055 Uiso 1 1 d R
C34 C 0.386(2) 0.3731(11) 0.1614(12) 0.047(5) Uani 1 1 d .
C35 C 0.3047(19) 0.4252(10) 0.2028(13) 0.048(5) Uani 1 1 d .
H35A H 0.3293 0.4751 0.1948 0.058 Uiso 1 1 d R
H35B H 0.3167 0.4152 0.2694 0.058 Uiso 1 1 d R
H35C H 0.2157 0.4182 0.1695 0.058 Uiso 1 1 d R

loop_
_atom_site_aniso_label
_atom_site_aniso_U_11
_atom_site_aniso_U_22
_atom_site_aniso_U_33
_atom_site_aniso_U_23
_atom_site_aniso_U_13
_atom_site_aniso_U_12
Ir1 0.0342(4) 0.0363(4) 0.0294(3) 0.0000(4) 0.0078(3) 0.0019(4)
F1 0.088(11) 0.096(11) 0.073(9) -0.019(8) 0.022(8) 0.005(8)
F2 0.073(9) 0.080(9) 0.066(8) 0.023(7) 0.004(7) -0.001(7)
O2 0.044(8) 0.044(9) 0.033(6) -0.001(5) 0.009(6) 0.007(6)
N1 0.034(8) 0.043(9) 0.033(7) 0.007(7) 0.010(6) -0.002(7)
N2 0.037(8) 0.036(8) 0.024(6) -0.002(7) 0.001(6) 0.009(7)
C1 0.028(10) 0.049(12) 0.042(10) -0.011(9) 0.002(8) 0.000(8)
C2 0.031(11) 0.040(10) 0.032(9) -0.006(8) -0.003(8) 0.008(8)
C3 0.063(14) 0.061(15) 0.043(11) 0.008(10) 0.017(10) 0.000(11)
C4 0.056(15) 0.10(2) 0.042(11) 0.014(12) -0.007(11) 0.003(13)
C5 0.072(18) 0.13(3) 0.050(14) 0.047(17) -0.012(13) -0.004(18)
C6 0.067(17) 0.10(2) 0.055(14) 0.033(15) -0.013(13) 0.032(15)
C7 0.043(13) 0.094(18) 0.059(13) 0.016(13) 0.017(11) 0.021(13)
C8 0.012(9) 0.069(13) 0.053(11) 0.002(11) 0.002(8) 0.002(9)
C9 0.025(10) 0.040(11) 0.041(10) 0.006(8) 0.006(8) 0.004(8)
C10 0.022(9) 0.034(10) 0.038(9) 0.007(8) 0.011(8) -0.001(7)
C11 0.035(12) 0.085(17) 0.061(13) 0.004(13) 0.007(10) 0.018(11)
C12 0.059(15) 0.060(15) 0.069(14) -0.029(12) 0.025(13) 0.000(11)
C13 0.069(16) 0.056(14) 0.060(13) -0.020(11) 0.035(13) -0.009(11)
C14 0.032(11) 0.051(12) 0.045(11) -0.007(10) 0.000(9) 0.007(9)
C15 0.057(13) 0.032(11) 0.050(11) 0.001(9) 0.031(10) -0.012(9)
C16 0.049(13) 0.057(13) 0.031(9) 0.006(9) 0.014(9) -0.001(9)
C17 0.040(12) 0.076(16) 0.045(11) -0.002(11) 0.008(10) -0.011(11)
C18 0.039(11) 0.047(12) 0.032(9) 0.008(9) 0.002(8) 0.001(9)
C19 0.069(15) 0.057(13) 0.032(9) -0.008(10) -0.003(9) -0.001(12)
C20 0.043(13) 0.048(12) 0.050(12) 0.003(10) -0.006(10) 0.012(10)
C21 0.051(13) 0.042(12) 0.063(13) -0.014(11) 0.012(11) -0.014(10)
C22 0.043(14) 0.041(12) 0.085(16) 0.020(11) 0.019(12) 0.001(9)
C23 0.032(11) 0.056(13) 0.039(10) 0.001(9) -0.004(9) 0.006(9)
C24 0.054(13) 0.030(10) 0.047(11) -0.002(9) 0.021(10) 0.006(9)
C25 0.047(12) 0.043(11) 0.033(9) 0.007(8) 0.012(9) 0.012(9)
C26 0.031(11) 0.061(13) 0.040(10) 0.017(10) 0.013(8) 0.001(9)
C27 0.045(13) 0.048(12) 0.069(14) 0.004(11) 0.021(11) 0.002(9)
C28 0.054(14) 0.067(15) 0.052(12) -0.006(10) 0.032(11) 0.000(11)
C29 0.065(15) 0.049(13) 0.033(10) 0.013(9) 0.010(10) 0.013(11)
C30 0.045(11) 0.029(10) 0.038(9) -0.001(8) 0.016(9) 0.007(8)
C31 0.024(10) 0.034(11) 0.051(11) 0.009(9) 0.005(8) 0.002(8)
C32 0.059(14) 0.038(12) 0.066(13) 0.003(10) 0.015(11) -0.016(10)
C33 0.051(12) 0.038(11) 0.048(10) 0.022(10) 0.010(9) -0.009(10)
C34 0.064(14) 0.046(13) 0.024(9) -0.004(9) 0.002(9) 0.007(10)
C35 0.064(14) 0.027(11) 0.050(11) -0.007(9) 0.008(10) 0.010(9)

loop_
_atom_type_symbol
_atom_type_description
_atom_type_scat_dispersion_real
_atom_type_scat_dispersion_imag
_atom_type_scat_source
C C 0.0033 0.0016 'International Tables Vol C Tables 4.2.6.8 and 6.1.1.4'
H H 0.0000 0.0000 'International Tables Vol C Tables 4.2.6.8 and 6.1.1.4'
F F 0.0171 0.0103 'International Tables Vol C Tables 4.2.6.8 and 6.1.1.4'
Ir Ir -1.4442 7.9887 'International Tables Vol C Tables 4.2.6.8 and 6.1.1.4'
N N 0.0061 0.0033 'International Tables Vol C Tables 4.2.6.8 and 6.1.1.4'
O O 0.0106 0.0060 'International Tables Vol C Tables 4.2.6.8 and 6.1.1.4'

loop_
_geom_angle_atom_site_label_1
_geom_angle_atom_site_label_2
_geom_angle_atom_site_label_3
_geom_angle
C15 Ir1 C30 92.2(6)
C15 Ir1 N2 99.2(7)
C30 Ir1 N2 79.7(6)
C15 Ir1 N1 80.4(7)
C30 Ir1 N1 98.9(6)
N2 Ir1 N1 178.5(5)
C15 Ir1 O2 175.3(6)
C30 Ir1 O2 89.4(6)
N2 Ir1 O2 85.4(5)
N1 Ir1 O2 95.0(5)
C15 Ir1 O1 90.4(5)
C30 Ir1 O1 174.9(6)
N2 Ir1 O1 95.6(5)
N1 Ir1 O1 85.8(5)
O2 Ir1 O1 88.2(4)
C31 O1 Ir1 126.2(11)
C34 O2 Ir1 122.9(12)
C9 N1 C1 123.2(15)
C9 N1 Ir1 116.5(11)
C1 N1 Ir1 120.3(11)
C16 N2 C24 122.0(15)
C16 N2 Ir1 119.6(12)
C24 N2 Ir1 118.4(11)
N1 C1 C2 121.0(16)
N1 C1 H1 119.1
C2 C1 H1 119.9
C3 C2 C1 120.0(17)
C3 C2 H2 120.0
C1 C2 H2 119.9
C2 C3 C4 122(2)
C2 C3 C8 119.7(18)
C4 C3 C8 118.6(19)
C5 C4 C3 120(2)
C5 C4 H4 122.2
C3 C4 H4 117.9
C6 C5 C4 121(2)
C6 C5 H5 119.1
C4 C5 H5 120.1
C7 C6 C5 121(2)
C7 C6 H6 119.3
C5 C6 H6 119.6
C6 C7 C8 123(2)
C6 C7 H7 118.8
C8 C7 H7 118.2
C9 C8 C7 126.4(19)
C9 C8 C3 117.7(17)
C7 C8 C3 115.9(17)
N1 C9 C8 117.8(16)
N1 C9 C10 114.5(14)
C8 C9 C10 127.6(16)
C11 C10 C15 117.5(16)
C11 C10 C9 128.9(16)
C15 C10 C9 113.5(14)
C10 C11 C12 124(2)
C10 C11 H11 119.2
C12 C11 H11 116.6
C13 C12 C11 120(2)
C13 C12 H12 119.9
C11 C12 H12 120.3
C12 C13 C14 117.6(19)
C12 C13 H13 118.4
C14 C13 H13 124.0
F1 C14 C13 115.9(18)
F1 C14 C15 118.2(17)
C13 C14 C15 125.8(19)
C14 C15 C10 114.6(16)
C14 C15 Ir1 130.7(15)
C10 C15 Ir1 114.6(12)
C17 C16 N2 123.0(18)
C17 C16 H16 117.5
N2 C16 H16 119.4
C16 C17 C18 118.0(19)
C16 C17 H17 119.4
C18 C17 H17 122.6
C19 C18 C17 124.6(17)
C19 C18 C23 116.6(17)
C17 C18 C23 118.8(16)
C20 C19 C18 124.5(19)
C20 C19 H19 116.2
C18 C19 H19 119.3
C19 C20 C21 119.1(19)
C19 C20 H20 119.3
C21 C20 H20 121.6
C20 C21 C22 121.8(19)
C20 C21 H21 120.5
C22 C21 H21 117.7
C21 C22 C23 121.9(19)
C21 C22 H22 119.7
C23 C22 H22 118.4
C24 C23 C18 117.3(16)
C24 C23 C22 127.0(18)
C18 C23 C22 115.6(16)
N2 C24 C23 119.8(16)
N2 C24 C25 114.0(16)
C23 C24 C25 126.2(17)
C26 C25 C24 128.3(17)
C26 C25 C30 119.9(15)
C24 C25 C30 111.8(16)
C27 C26 C25 119.3(18)
C27 C26 H26 121.8
C25 C26 H26 118.9
C26 C27 C28 124.3(19)
C26 C27 H27 120.5
C28 C27 H27 115.2
C29 C28 C27 115.0(19)
C29 C28 H28 122.9
C27 C28 H28 122.0
F2 C29 C30 119.1(18)
F2 C29 C28 113.9(16)
C30 C29 C28 127(2)
C29 C30 C25 113.8(16)
C29 C30 Ir1 131.2(15)
C25 C30 Ir1 115.0(11)
O1 C31 C33 126.5(16)
O1 C31 C32 113.9(16)
C33 C31 C32 119.4(16)
C31 C32 H32A 109.5
C31 C32 H32B 109.3
H32A C32 H32B 109.5
C31 C32 H32C 109.6
H32A C32 H32C 109.5
H32B C32 H32C 109.5
C31 C33 C34 126.7(17)
C31 C33 H33 120.8
C34 C33 H33 112.6
O2 C34 C33 129.5(18)
O2 C34 C35 114.9(17)
C33 C34 C35 115.6(18)
C34 C35 H35A 109.3
C34 C35 H35B 110.3
H35A C35 H35B 109.5
C34 C35 H35C 108.8
H35A C35 H35C 109.5
H35B C35 H35C 109.5

loop_
_geom_bond_atom_site_label_1
_geom_bond_atom_site_label_2
_geom_bond_distance
Ir1 C15 1.993(19)
Ir1 C30 1.988(17)
Ir1 N2 2.045(12)
Ir1 N1 2.053(13)
Ir1 O2 2.168(12)
Ir1 O1 2.133(11)
F1 C14 1.33(2)
F2 C29 1.34(2)
O1 C31 1.293(19)
O2 C34 1.28(2)
N1 C9 1.34(2)
N1 C1 1.36(2)
N2 C16 1.35(2)
N2 C24 1.34(2)
C1 C2 1.36(2)
C1 H1 0.9599
C2 C3 1.34(3)
C2 H2 0.9599
C3 C4 1.43(3)
C3 C8 1.46(3)
C4 C5 1.40(4)
C4 H4 0.9598
C5 C6 1.37(4)
C5 H5 0.9601
C6 C7 1.34(3)
C6 H6 0.9596
C7 C8 1.43(3)
C7 H7 0.9599
C8 C9 1.42(2)
C9 C10 1.47(2)
C10 C11 1.37(2)
C10 C15 1.45(2)
C11 C12 1.36(3)
C11 H11 0.9599
C12 C13 1.36(3)
C12 H12 0.9599
C13 C14 1.37(3)
C13 H13 0.9600
C14 C15 1.39(2)
C16 C17 1.34(2)
C16 H16 0.9599
C17 C18 1.45(2)
C17 H17 0.9597
C18 C19 1.42(2)
C18 C23 1.43(2)
C19 C20 1.31(3)
C19 H19 0.9600
C20 C21 1.35(3)
C20 H20 0.9598
C21 C22 1.34(3)
C21 H21 0.9599
C22 C23 1.44(3)
C22 H22 0.9600
C23 C24 1.43(2)
C24 C25 1.48(2)
C25 C26 1.39(2)
C25 C30 1.49(2)
C26 C27 1.36(2)
C26 H26 0.9599
C27 C28 1.40(3)
C27 H27 0.9599
C28 C29 1.38(3)
C28 H28 0.9600
C29 C30 1.39(2)
C31 C33 1.38(2)
C31 C32 1.47(2)
C32 H32A 0.9601
C32 H32B 0.9599
C32 H32C 0.9600
C33 C34 1.41(3)
C33 H33 0.9601
C34 C35 1.52(2)
C35 H35A 0.9601
C35 H35B 0.9599
C35 H35C 0.9600
